data_7712962
loop_
_publ_author_name
'Penki, Venkata Sai Sashankh'
'Chang, Yu-Lun'
'Chen, Hsing-Yin'
'Chu, Yu-Ting'
'Kuo, Yu-Ting'
'Dorairaj, Dorothy Priyanka Priyanka'
'Sudewi, Sri'
'Ding, Shangwu'
'Hsu, Sodio C. N.'

_publ_section_title
;
 Denticity Governs on the Formation of \b-Thioketiminato Tri-Copper(I) and
 Mono-Copper(I) Complexes
;
_journal_name_full 'Dalton Transactions'
_journal_paper_doi 10.1039/D3DT00474K
_journal_year 2023
_chemical_formula_moiety 'C11 H14 N2 S'
_chemical_formula_sum 'C11 H14 N2 S'
_chemical_formula_weight 206.30
_space_group_crystal_system triclinic
_space_group_IT_number 2
_space_group_name_Hall '-P 1'
_space_group_name_H-M_alt 'P -1'
_atom_sites_solution_hydrogens geom
_audit_creation_date 2023-03-20
_audit_creation_method
;
Olex2 1.5
(compiled 2023.03.06 svn.rbb2c1857 for OlexSys, GUI svn.r6748)
;
_audit_update_record
;
2023-05-02 deposited with the CCDC.	2023-05-05 downloaded from the CCDC.
;
_cell_angle_alpha 93.715(2)
_cell_angle_beta 99.741(2)
_cell_angle_gamma 107.792(3)
_cell_formula_units_Z 4
_cell_length_a 6.8410(2)
_cell_length_b 9.3645(3)
_cell_length_c 18.5881(4)
_cell_measurement_reflns_used 9159
_cell_measurement_temperature 113(2)
_cell_measurement_theta_max 26.9670
_cell_measurement_theta_min 2.2340
_cell_volume 1108.86(6)
_computing_cell_refinement 'CrysAlisPro 1.171.41.36a (Rigaku OD, 2019)'
_computing_data_collection 'CrysAlisPro 1.171.41.36a (Rigaku OD, 2019)'
_computing_data_reduction 'CrysAlisPro 1.171.41.36a (Rigaku OD, 2019)'
_computing_molecular_graphics 'Olex2 1.5 (Dolomanov et al., 2009)'
_computing_publication_material 'Olex2 1.5 (Dolomanov et al., 2009)'
_computing_structure_refinement 'SHELXL 2018/3 (Sheldrick, 2015)'
_computing_structure_solution 'ShelXT (Sheldrick, 2015)'
_diffrn_ambient_temperature 113(2)
_diffrn_detector_area_resol_mean 10.0000
_diffrn_measured_fraction_theta_full 0.999
_diffrn_measured_fraction_theta_max 0.953
_diffrn_measurement_details
;
List of Runs (angles in degrees, time in seconds):

  # Type    Start    End  Width  t~exp~   \w     \q     \k     \f   Frames
#--------------------------------------------------------------------------
  1  \w     -8.00  97.00   0.50    2.37    --   10.60  57.00  60.00  210
  2  \w    -51.00  41.00   0.50    2.37    --   10.60 -57.00 120.00  184
  3  \w    -17.00  72.00   0.50    2.37    --   10.60  82.00 -90.00  178
  4  \w    -17.00 100.00   0.50    2.37    --   10.60  82.00  60.00  234
  5  \w     58.00 100.00   0.50    2.37    --   10.60  82.00 150.00   84
  6  \w    -11.00  29.00   0.50    2.37    --   10.60  82.00 150.00   80
  7  \w     -9.00  16.00   0.50    2.37    --  -10.90 -82.00-150.00   50
  8  \w   -100.00 -29.00   0.50    2.37    --  -10.90 -57.00-150.00  142
  9  \w    -73.00 -48.00   0.50    2.37    --  -10.90 -77.00 120.00   50
 10  \w     25.00  54.00   0.50    2.37    --  -10.90  57.00 -60.00   58
 11  \w    -37.00  41.00   0.50    2.37    --  -10.90  82.00 -60.00  156
 12  \w    -28.00  14.00   0.50    2.37    --  -10.90 -77.00 120.00   84
 13  \w     37.00  62.00   0.50    2.37    --  -10.90  82.00   0.00   50
 14  \w     -4.00  21.00   0.50    2.37    --  -10.90  82.00   0.00   50
;
_diffrn_measurement_device 'four-circle diffractometer'
_diffrn_measurement_device_type 'XtaLAB Pro II AFC12 (RINC): Kappa single'
_diffrn_measurement_method '\w scans'
_diffrn_radiation_type MoK\a
_diffrn_radiation_wavelength 0.71073
_diffrn_reflns_av_R_equivalents 0.0295
_diffrn_reflns_av_unetI/netI 0.0350
_diffrn_reflns_Laue_measured_fraction_full 0.999
_diffrn_reflns_Laue_measured_fraction_max 0.953
_diffrn_reflns_limit_h_max 8
_diffrn_reflns_limit_h_min -8
_diffrn_reflns_limit_k_max 11
_diffrn_reflns_limit_k_min -11
_diffrn_reflns_limit_l_max 23
_diffrn_reflns_limit_l_min -23
_diffrn_reflns_number 15514
_diffrn_reflns_point_group_measured_fraction_full 0.999
_diffrn_reflns_point_group_measured_fraction_max 0.953
_diffrn_reflns_theta_full 25.242
_diffrn_reflns_theta_max 27.001
_diffrn_reflns_theta_min 2.241
_exptl_absorpt_coefficient_mu 0.255
_exptl_absorpt_correction_T_max 1.00000
_exptl_absorpt_correction_T_min 0.61335
_exptl_absorpt_correction_type multi-scan
_exptl_absorpt_process_details
;
CrysAlisPro 1.171.41.36a (Rigaku Oxford Diffraction, 2019)
Empirical absorption correction using spherical harmonics,
 implemented in SCALE3 ABSPACK scaling algorithm.
;
_exptl_crystal_colour 'clear light orange'
_exptl_crystal_colour_lustre clear
_exptl_crystal_colour_modifier light
_exptl_crystal_colour_primary orange
_exptl_crystal_density_diffrn 1.236
_exptl_crystal_description block
_exptl_crystal_F_000 440
_exptl_crystal_size_max 0.25
_exptl_crystal_size_mid 0.2
_exptl_crystal_size_min 0.2
_refine_diff_density_max 0.286
_refine_diff_density_min -0.210
_refine_diff_density_rms 0.043
_refine_ls_extinction_coef 0.0050(11)
_refine_ls_extinction_expression Fc^*^=kFc[1+0.001xFc^2^\l^3^/sin(2\q)]^-1/4^
_refine_ls_extinction_method 'SHELXL-2018/3 (Sheldrick 2018)'
_refine_ls_goodness_of_fit_ref 1.071
_refine_ls_hydrogen_treatment constr
_refine_ls_matrix_type full
_refine_ls_number_parameters 258
_refine_ls_number_reflns 4610
_refine_ls_number_restraints 0
_refine_ls_restrained_S_all 1.071
_refine_ls_R_factor_all 0.0454
_refine_ls_R_factor_gt 0.0355
_refine_ls_shift/su_max 0.001
_refine_ls_shift/su_mean 0.000
_refine_ls_structure_factor_coef Fsqd
_refine_ls_weighting_details 'w=1/[\s^2^(Fo^2^)+(0.0310P)^2^+0.3565P] where P=(Fo^2^+2Fc^2^)/3'
_refine_ls_weighting_scheme calc
_refine_ls_wR_factor_gt 0.0812
_refine_ls_wR_factor_ref 0.0850
_reflns_Friedel_coverage 0.000
_reflns_number_gt 3817
_reflns_number_total 4610
_reflns_threshold_expression 'I > 2\s(I)'
_cod_data_source_file d3dt00474k2.cif
_cod_data_source_block HL3
_cod_database_code 7712962
_shelx_shelxl_version_number 2018/3
_shelx_space_group_comment
;
The symmetry employed for this shelxl refinement is uniquely defined
by the following loop, which should always be used as a source of
symmetry information in preference to the above space-group names.
They are only intended as comments.
;
_olex2_refinement_description
;
1. Fixed Uiso
 At 1.2 times of:
  All C(H) groups, All C(H,H) groups, All N(H) groups
 At 1.5 times of:
  All C(H,H,H) groups
2.a Secondary CH2 refined with riding coordinates:
 C6(H6A,H6B), C17(H17A,H17B)
2.b Aromatic/amide H refined with riding coordinates:
 N1(H1), C3(H3), C8(H8), C9(H9), C10(H10), C11(H11), N3(H3A), C14(H14),
 C19(H19), C20(H20), C21(H21), C22(H22)
2.c Idealised Me refined as rotating group:
 C1(H1A,H1B,H1C), C5(H5A,H5B,H5C), C12(H12A,H12B,H12C), C16(H16A,H16B,H16C)
;
_olex2_submission_special_instructions 'No special instructions were received'
_oxdiff_exptl_absorpt_empirical_details
;
Empirical correction (ABSPACK) includes:
- Absorption correction using spherical harmonics
- Frame scaling
;

loop_
_space_group_symop_operation_xyz
'x, y, z'
'-x, -y, -z'

loop_
_atom_site_label
_atom_site_type_symbol
_atom_site_fract_x
_atom_site_fract_y
_atom_site_fract_z
_atom_site_U_iso_or_equiv
_atom_site_adp_type
_atom_site_occupancy
_atom_site_site_symmetry_order
_atom_site_calc_flag
_atom_site_refinement_flags_posn
_atom_site_refinement_flags_adp
_atom_site_refinement_flags_occupancy
_atom_site_disorder_assembly
_atom_site_disorder_group
S1 S 0.09697(6) 0.30099(4) 0.35979(2) 0.02546(11) Uani 1 1 d . . . . .
N1 N 0.25448(18) 0.50740(14) 0.50369(6) 0.0200(3) Uani 1 1 d . . . . .
H1 H 0.205734 0.416296 0.478917 0.024 Uiso 1 1 calc R U . . .
N2 N 0.1924(2) 0.24598(15) 0.56265(7) 0.0296(3) Uani 1 1 d . . . . .
C1 C 0.3622(3) 0.77861(17) 0.50900(9) 0.0296(4) Uani 1 1 d . . . . .
H1A H 0.501820 0.793694 0.538301 0.044 Uiso 1 1 calc R U . . .
H1B H 0.267548 0.788309 0.541758 0.044 Uiso 1 1 calc R U . . .
H1C H 0.371008 0.854891 0.474928 0.044 Uiso 1 1 calc R U . . .
C2 C 0.2802(2) 0.62451(16) 0.46635(8) 0.0209(3) Uani 1 1 d . . . . .
C3 C 0.2347(2) 0.61072(17) 0.38888(8) 0.0226(3) Uani 1 1 d . . . . .
H3 H 0.260031 0.703217 0.368178 0.027 Uiso 1 1 calc R U . . .
C4 C 0.1585(2) 0.48130(17) 0.33893(8) 0.0230(3) Uani 1 1 d . . . . .
C5 C 0.1258(3) 0.5012(2) 0.25825(8) 0.0346(4) Uani 1 1 d . . . . .
H5A H 0.169338 0.609241 0.252942 0.052 Uiso 1 1 calc R U . . .
H5B H -0.022741 0.454592 0.235625 0.052 Uiso 1 1 calc R U . . .
H5C H 0.209548 0.452759 0.233837 0.052 Uiso 1 1 calc R U . . .
C6 C 0.3023(2) 0.52049(16) 0.58370(8) 0.0217(3) Uani 1 1 d . . . . .
H6A H 0.215899 0.574645 0.603836 0.026 Uiso 1 1 calc R U . . .
H6B H 0.451349 0.581165 0.601688 0.026 Uiso 1 1 calc R U . . .
C7 C 0.2617(2) 0.36906(17) 0.61150(8) 0.0211(3) Uani 1 1 d . . . . .
C8 C 0.3010(3) 0.36370(18) 0.68687(8) 0.0285(4) Uani 1 1 d . . . . .
H8 H 0.349634 0.454272 0.720141 0.034 Uiso 1 1 calc R U . . .
C9 C 0.2687(3) 0.22604(19) 0.71280(9) 0.0332(4) Uani 1 1 d . . . . .
H9 H 0.295592 0.219943 0.764153 0.040 Uiso 1 1 calc R U . . .
C10 C 0.1968(3) 0.09693(19) 0.66300(9) 0.0349(4) Uani 1 1 d . . . . .
H10 H 0.172933 -0.000038 0.679140 0.042 Uiso 1 1 calc R U . . .
C11 C 0.1605(3) 0.11219(19) 0.58952(9) 0.0382(4) Uani 1 1 d . . . . .
H11 H 0.109631 0.022834 0.555380 0.046 Uiso 1 1 calc R U . . .
S2 S 0.77829(6) 0.16381(5) 0.86125(2) 0.03005(12) Uani 1 1 d . . . . .
N3 N 0.40448(19) 0.09653(14) 0.93257(7) 0.0230(3) Uani 1 1 d . . . . .
H3A H 0.534337 0.149213 0.931229 0.028 Uiso 1 1 calc R U . . .
N4 N 0.6605(2) 0.32173(15) 1.03752(7) 0.0268(3) Uani 1 1 d . . . . .
C12 C 0.0871(2) -0.10895(18) 0.88477(10) 0.0308(4) Uani 1 1 d . . . . .
H12A H 0.032356 -0.191642 0.844191 0.046 Uiso 1 1 calc R U . . .
H12B H -0.001516 -0.043922 0.880947 0.046 Uiso 1 1 calc R U . . .
H12C H 0.087191 -0.150782 0.931750 0.046 Uiso 1 1 calc R U . . .
C13 C 0.3060(2) -0.01811(17) 0.88084(8) 0.0233(3) Uani 1 1 d . . . . .
C14 C 0.3958(2) -0.05682(18) 0.82292(8) 0.0263(4) Uani 1 1 d . . . . .
H14 H 0.310536 -0.142861 0.789387 0.032 Uiso 1 1 calc R U . . .
C15 C 0.5913(3) 0.01367(18) 0.80833(8) 0.0279(4) Uani 1 1 d . . . . .
C16 C 0.6417(3) -0.0480(2) 0.73901(10) 0.0446(5) Uani 1 1 d . . . . .
H16A H 0.517804 -0.128453 0.711516 0.067 Uiso 1 1 calc R U . . .
H16B H 0.757080 -0.088891 0.752100 0.067 Uiso 1 1 calc R U . . .
H16C H 0.682883 0.033348 0.708495 0.067 Uiso 1 1 calc R U . . .
C17 C 0.3130(2) 0.14197(17) 0.99180(8) 0.0252(3) Uani 1 1 d . . . . .
H17A H 0.287344 0.062034 1.024686 0.030 Uiso 1 1 calc R U . . .
H17B H 0.176657 0.153712 0.970793 0.030 Uiso 1 1 calc R U . . .
C18 C 0.4553(2) 0.28860(17) 1.03572(8) 0.0219(3) Uani 1 1 d . . . . .
C19 C 0.3729(2) 0.38231(17) 1.07265(8) 0.0262(4) Uani 1 1 d . . . . .
H19 H 0.225968 0.355546 1.069845 0.031 Uiso 1 1 calc R U . . .
C20 C 0.5060(3) 0.51493(18) 1.11356(8) 0.0280(4) Uani 1 1 d . . . . .
H20 H 0.452374 0.580769 1.139283 0.034 Uiso 1 1 calc R U . . .
C21 C 0.7181(3) 0.55007(18) 1.11639(8) 0.0274(4) Uani 1 1 d . . . . .
H21 H 0.814228 0.640026 1.144433 0.033 Uiso 1 1 calc R U . . .
C22 C 0.7870(3) 0.45126(19) 1.07748(8) 0.0297(4) Uani 1 1 d . . . . .
H22 H 0.933240 0.476492 1.079068 0.036 Uiso 1 1 calc R U . . .

loop_
_atom_site_aniso_label
_atom_site_aniso_U_11
_atom_site_aniso_U_22
_atom_site_aniso_U_33
_atom_site_aniso_U_23
_atom_site_aniso_U_13
_atom_site_aniso_U_12
S1 0.0282(2) 0.0206(2) 0.0253(2) 0.00004(16) 0.00495(16) 0.00542(16)
N1 0.0201(6) 0.0173(6) 0.0216(6) -0.0004(5) 0.0046(5) 0.0050(5)
N2 0.0377(8) 0.0238(7) 0.0234(7) -0.0017(6) -0.0016(6) 0.0095(6)
C1 0.0340(9) 0.0209(8) 0.0319(9) 0.0013(7) 0.0068(7) 0.0059(7)
C2 0.0155(7) 0.0192(8) 0.0284(8) 0.0022(6) 0.0057(6) 0.0056(6)
C3 0.0213(8) 0.0192(8) 0.0281(8) 0.0069(6) 0.0068(6) 0.0058(6)
C4 0.0173(7) 0.0265(8) 0.0257(8) 0.0056(7) 0.0061(6) 0.0066(6)
C5 0.0408(10) 0.0345(10) 0.0248(8) 0.0053(7) 0.0045(7) 0.0077(8)
C6 0.0219(8) 0.0225(8) 0.0194(7) -0.0004(6) 0.0046(6) 0.0058(6)
C7 0.0167(7) 0.0240(8) 0.0232(7) 0.0016(6) 0.0037(6) 0.0077(6)
C8 0.0357(9) 0.0243(8) 0.0230(8) -0.0018(7) 0.0053(7) 0.0074(7)
C9 0.0447(10) 0.0318(10) 0.0219(8) 0.0047(7) 0.0050(7) 0.0111(8)
C10 0.0437(10) 0.0222(9) 0.0324(9) 0.0055(7) -0.0024(8) 0.0066(8)
C11 0.0512(11) 0.0236(9) 0.0299(9) -0.0036(7) -0.0098(8) 0.0087(8)
S2 0.0265(2) 0.0282(2) 0.0384(2) 0.00734(18) 0.01396(18) 0.00845(18)
N3 0.0206(7) 0.0214(7) 0.0273(7) 0.0024(5) 0.0080(5) 0.0059(5)
N4 0.0245(7) 0.0302(8) 0.0261(7) 0.0018(6) 0.0014(6) 0.0115(6)
C12 0.0231(8) 0.0240(9) 0.0437(10) -0.0005(7) 0.0066(7) 0.0062(7)
C13 0.0236(8) 0.0192(8) 0.0277(8) 0.0061(6) 0.0028(6) 0.0083(6)
C14 0.0291(9) 0.0241(8) 0.0256(8) 0.0006(7) 0.0026(7) 0.0103(7)
C15 0.0333(9) 0.0307(9) 0.0264(8) 0.0073(7) 0.0086(7) 0.0178(7)
C16 0.0482(12) 0.0580(13) 0.0335(10) -0.0006(9) 0.0152(9) 0.0231(10)
C17 0.0243(8) 0.0257(8) 0.0277(8) 0.0036(7) 0.0099(7) 0.0086(7)
C18 0.0245(8) 0.0239(8) 0.0193(7) 0.0071(6) 0.0051(6) 0.0092(6)
C19 0.0259(8) 0.0257(8) 0.0296(8) 0.0066(7) 0.0119(7) 0.0081(7)
C20 0.0364(9) 0.0250(9) 0.0258(8) 0.0035(7) 0.0121(7) 0.0113(7)
C21 0.0305(9) 0.0276(9) 0.0210(8) 0.0022(7) 0.0010(7) 0.0074(7)
C22 0.0237(8) 0.0368(10) 0.0264(8) 0.0015(7) -0.0007(7) 0.0100(7)

loop_
_atom_type_symbol
_atom_type_description
_atom_type_scat_dispersion_real
_atom_type_scat_dispersion_imag
_atom_type_scat_source
C C 0.0033 0.0016 'International Tables Vol C Tables 4.2.6.8 and 6.1.1.4'
H H 0.0000 0.0000 'International Tables Vol C Tables 4.2.6.8 and 6.1.1.4'
N N 0.0061 0.0033 'International Tables Vol C Tables 4.2.6.8 and 6.1.1.4'
S S 0.1246 0.1234 'International Tables Vol C Tables 4.2.6.8 and 6.1.1.4'

loop_
_geom_angle_atom_site_label_1
_geom_angle_atom_site_label_2
_geom_angle_atom_site_label_3
_geom_angle
_geom_angle_site_symmetry_1
_geom_angle_site_symmetry_3
_geom_angle_publ_flag
C2 N1 H1 118.2 . . ?
C2 N1 C6 123.60(12) . . ?
C6 N1 H1 118.2 . . ?
C7 N2 C11 116.76(14) . . ?
H1A C1 H1B 109.5 . . ?
H1A C1 H1C 109.5 . . ?
H1B C1 H1C 109.5 . . ?
C2 C1 H1A 109.5 . . ?
C2 C1 H1B 109.5 . . ?
C2 C1 H1C 109.5 . . ?
N1 C2 C1 117.73(13) . . ?
N1 C2 C3 123.19(13) . . ?
C3 C2 C1 119.08(13) . . ?
C2 C3 H3 115.5 . . ?
C4 C3 C2 128.94(14) . . ?
C4 C3 H3 115.5 . . ?
C3 C4 S1 125.98(12) . . ?
C3 C4 C5 117.27(14) . . ?
C5 C4 S1 116.75(12) . . ?
C4 C5 H5A 109.5 . . ?
C4 C5 H5B 109.5 . . ?
C4 C5 H5C 109.5 . . ?
H5A C5 H5B 109.5 . . ?
H5A C5 H5C 109.5 . . ?
H5B C5 H5C 109.5 . . ?
N1 C6 H6A 109.1 . . ?
N1 C6 H6B 109.1 . . ?
N1 C6 C7 112.28(12) . . ?
H6A C6 H6B 107.9 . . ?
C7 C6 H6A 109.1 . . ?
C7 C6 H6B 109.1 . . ?
N2 C7 C6 118.36(13) . . ?
N2 C7 C8 122.82(14) . . ?
C8 C7 C6 118.81(13) . . ?
C7 C8 H8 120.4 . . ?
C9 C8 C7 119.27(15) . . ?
C9 C8 H8 120.4 . . ?
C8 C9 H9 120.6 . . ?
C8 C9 C10 118.82(15) . . ?
C10 C9 H9 120.6 . . ?
C9 C10 H10 120.9 . . ?
C11 C10 C9 118.19(16) . . ?
C11 C10 H10 120.9 . . ?
N2 C11 C10 124.14(16) . . ?
N2 C11 H11 117.9 . . ?
C10 C11 H11 117.9 . . ?
C13 N3 H3A 117.8 . . ?
C13 N3 C17 124.45(13) . . ?
C17 N3 H3A 117.8 . . ?
C18 N4 C22 117.05(14) . . ?
H12A C12 H12B 109.5 . . ?
H12A C12 H12C 109.5 . . ?
H12B C12 H12C 109.5 . . ?
C13 C12 H12A 109.5 . . ?
C13 C12 H12B 109.5 . . ?
C13 C12 H12C 109.5 . . ?
N3 C13 C12 117.23(14) . . ?
N3 C13 C14 123.32(14) . . ?
C14 C13 C12 119.45(14) . . ?
C13 C14 H14 115.7 . . ?
C15 C14 C13 128.57(15) . . ?
C15 C14 H14 115.7 . . ?
C14 C15 S2 125.47(12) . . ?
C14 C15 C16 117.01(15) . . ?
C16 C15 S2 117.52(13) . . ?
C15 C16 H16A 109.5 . . ?
C15 C16 H16B 109.5 . . ?
C15 C16 H16C 109.5 . . ?
H16A C16 H16B 109.5 . . ?
H16A C16 H16C 109.5 . . ?
H16B C16 H16C 109.5 . . ?
N3 C17 H17A 109.4 . . ?
N3 C17 H17B 109.4 . . ?
N3 C17 C18 111.26(12) . . ?
H17A C17 H17B 108.0 . . ?
C18 C17 H17A 109.4 . . ?
C18 C17 H17B 109.4 . . ?
N4 C18 C17 117.18(13) . . ?
N4 C18 C19 122.56(14) . . ?
C19 C18 C17 120.26(14) . . ?
C18 C19 H19 120.3 . . ?
C20 C19 C18 119.41(15) . . ?
C20 C19 H19 120.3 . . ?
C19 C20 H20 120.6 . . ?
C21 C20 C19 118.71(15) . . ?
C21 C20 H20 120.6 . . ?
C20 C21 H21 120.9 . . ?
C20 C21 C22 118.20(15) . . ?
C22 C21 H21 120.9 . . ?
N4 C22 C21 124.07(15) . . ?
N4 C22 H22 118.0 . . ?
C21 C22 H22 118.0 . . ?

loop_
_geom_bond_atom_site_label_1
_geom_bond_atom_site_label_2
_geom_bond_distance
_geom_bond_site_symmetry_2
_geom_bond_publ_flag
S1 C4 1.6983(16) . ?
N1 H1 0.8800 . ?
N1 C2 1.3181(18) . ?
N1 C6 1.4564(17) . ?
N2 C7 1.3276(19) . ?
N2 C11 1.348(2) . ?
C1 H1A 0.9800 . ?
C1 H1B 0.9800 . ?
C1 H1C 0.9800 . ?
C1 C2 1.494(2) . ?
C2 C3 1.410(2) . ?
C3 H3 0.9500 . ?
C3 C4 1.381(2) . ?
C4 C5 1.511(2) . ?
C5 H5A 0.9800 . ?
C5 H5B 0.9800 . ?
C5 H5C 0.9800 . ?
C6 H6A 0.9900 . ?
C6 H6B 0.9900 . ?
C6 C7 1.503(2) . ?
C7 C8 1.388(2) . ?
C8 H8 0.9500 . ?
C8 C9 1.373(2) . ?
C9 H9 0.9500 . ?
C9 C10 1.378(2) . ?
C10 H10 0.9500 . ?
C10 C11 1.371(2) . ?
C11 H11 0.9500 . ?
S2 C15 1.6960(17) . ?
N3 H3A 0.8800 . ?
N3 C13 1.3176(19) . ?
N3 C17 1.4558(19) . ?
N4 C18 1.3362(19) . ?
N4 C22 1.340(2) . ?
C12 H12A 0.9800 . ?
C12 H12B 0.9800 . ?
C12 H12C 0.9800 . ?
C12 C13 1.496(2) . ?
C13 C14 1.406(2) . ?
C14 H14 0.9500 . ?
C14 C15 1.380(2) . ?
C15 C16 1.513(2) . ?
C16 H16A 0.9800 . ?
C16 H16B 0.9800 . ?
C16 H16C 0.9800 . ?
C17 H17A 0.9900 . ?
C17 H17B 0.9900 . ?
C17 C18 1.506(2) . ?
C18 C19 1.383(2) . ?
C19 H19 0.9500 . ?
C19 C20 1.379(2) . ?
C20 H20 0.9500 . ?
C20 C21 1.377(2) . ?
C21 H21 0.9500 . ?
C21 C22 1.377(2) . ?
C22 H22 0.9500 . ?

loop_
_geom_torsion_atom_site_label_1
_geom_torsion_atom_site_label_2
_geom_torsion_atom_site_label_3
_geom_torsion_atom_site_label_4
_geom_torsion
_geom_torsion_site_symmetry_1
_geom_torsion_site_symmetry_2
_geom_torsion_site_symmetry_3
_geom_torsion_site_symmetry_4
_geom_torsion_publ_flag
N1 C2 C3 C4 0.2(3) . . . . ?
N1 C6 C7 N2 0.72(19) . . . . ?
N1 C6 C7 C8 179.77(13) . . . . ?
N2 C7 C8 C9 0.4(2) . . . . ?
C1 C2 C3 C4 -179.98(15) . . . . ?
C2 N1 C6 C7 -178.99(13) . . . . ?
C2 C3 C4 S1 0.6(2) . . . . ?
C2 C3 C4 C5 -179.62(15) . . . . ?
C6 N1 C2 C1 -0.3(2) . . . . ?
C6 N1 C2 C3 179.58(13) . . . . ?
C6 C7 C8 C9 -178.59(15) . . . . ?
C7 N2 C11 C10 -0.6(3) . . . . ?
C7 C8 C9 C10 -0.4(3) . . . . ?
C8 C9 C10 C11 0.0(3) . . . . ?
C9 C10 C11 N2 0.6(3) . . . . ?
C11 N2 C7 C6 179.10(15) . . . . ?
C11 N2 C7 C8 0.1(2) . . . . ?
N3 C13 C14 C15 -1.1(3) . . . . ?
N3 C17 C18 N4 -27.07(18) . . . . ?
N3 C17 C18 C19 153.48(14) . . . . ?
N4 C18 C19 C20 -0.5(2) . . . . ?
C12 C13 C14 C15 178.31(15) . . . . ?
C13 N3 C17 C18 -172.53(13) . . . . ?
C13 C14 C15 S2 3.0(3) . . . . ?
C13 C14 C15 C16 -176.54(16) . . . . ?
C17 N3 C13 C12 -1.4(2) . . . . ?
C17 N3 C13 C14 177.98(14) . . . . ?
C17 C18 C19 C20 178.94(14) . . . . ?
C18 N4 C22 C21 0.3(2) . . . . ?
C18 C19 C20 C21 0.0(2) . . . . ?
C19 C20 C21 C22 0.6(2) . . . . ?
C20 C21 C22 N4 -0.8(2) . . . . ?
C22 N4 C18 C17 -179.09(13) . . . . ?
C22 N4 C18 C19 0.3(2) . . . . ?
